data_7017800
loop_
_publ_author_name
'Maini, Lucia'
'Braga, Dario'
'Mazzeo, Paolo P.'
'Ventura, Barbara'

_publ_section_title
;
 Polymorph and isomer conversion of complexes based on CuI and PPh3 easily
 observed via luminescence.
;
_journal_issue 2
_journal_name_full 'Dalton transactions (Cambridge, England : 2003)'
_journal_page_first 531
_journal_page_last 539
_journal_paper_doi 10.1039/c1dt11462j
_journal_volume 41
_journal_year 2012
_chemical_compound_source 'synthesis as described'
_chemical_formula_moiety 'C55 H47 Cl2 Cu2 I2 P3'
_chemical_formula_sum 'C55 H47 Cl2 Cu2 I2 P3'
_chemical_formula_weight 1252.62
_chemical_name_systematic
;
?
;
_space_group_IT_number 14
_symmetry_cell_setting monoclinic
_symmetry_Int_Tables_number 14
_symmetry_space_group_name_Hall '-P 2ybc'
_symmetry_space_group_name_H-M 'P 1 21/c 1'
_atom_sites_solution_hydrogens geom
_atom_sites_solution_primary direct
_atom_sites_solution_secondary difmap
_audit_conform_dict_location ftp://ftp.iucr.org/pub/cif_core.dic
_audit_conform_dict_name cif_core.dic
_audit_conform_dict_version 2.4
_audit_creation_date 2011-07-29T17:34:28-00:00
_audit_creation_method 'WinGX routine CIF_UPDATE'
_cell_angle_alpha 90
_cell_angle_beta 110.473(5)
_cell_angle_gamma 90
_cell_formula_units_Z 4
_cell_length_a 15.7252(6)
_cell_length_b 19.5305(7)
_cell_length_c 17.6410(8)
_cell_measurement_reflns_used 8337
_cell_measurement_temperature 293(2)
_cell_measurement_theta_max 29.0272
_cell_measurement_theta_min 2.6711
_cell_measurement_wavelength 0.71073
_cell_volume 5075.7(4)
_computing_cell_refinement
;
CrysAlisPro, Agilent Technologies,
Version 1.171.34.49 (release 20-01-2011 CrysAlis171 .NET)
(compiled Jan 20 2011,15:58:25)
;
_computing_data_collection
;
CrysAlisPro, Agilent Technologies,
Version 1.171.34.49 (release 20-01-2011 CrysAlis171 .NET)
(compiled Jan 20 2011,15:58:25)
;
_computing_data_reduction
;
CrysAlisPro, Agilent Technologies,
Version 1.171.34.49 (release 20-01-2011 CrysAlis171 .NET)
(compiled Jan 20 2011,15:58:25)
;
_computing_molecular_graphics 'Ortep-3 for Windows (Farrugia, 1997)'
_computing_publication_material 'WinGX publication routines (Farrugia, 1999)'
_computing_structure_refinement 'SHELXL-97 (Sheldrick, 1997)'
_computing_structure_solution 'SHELXS-97 (Sheldrick, 1990)'
_diffrn_ambient_temperature 293(2)
_diffrn_measured_fraction_theta_full 0.944
_diffrn_measured_fraction_theta_max 0.821
_diffrn_radiation_monochromator graphite
_diffrn_radiation_probe x-ray
_diffrn_radiation_type MoK\a
_diffrn_radiation_wavelength 0.71073
_diffrn_reflns_av_R_equivalents 0.0723
_diffrn_reflns_av_unetI/netI 0.1024
_diffrn_reflns_limit_h_max 20
_diffrn_reflns_limit_h_min -20
_diffrn_reflns_limit_k_max 26
_diffrn_reflns_limit_k_min -25
_diffrn_reflns_limit_l_max 23
_diffrn_reflns_limit_l_min -23
_diffrn_reflns_number 32388
_diffrn_reflns_theta_full 25
_diffrn_reflns_theta_max 29.09
_diffrn_reflns_theta_min 2.68
_exptl_absorpt_coefficient_mu 2.291
_exptl_absorpt_correction_type none
_exptl_crystal_colour colourless
_exptl_crystal_density_diffrn 1.639
_exptl_crystal_density_method 'not measured'
_exptl_crystal_description prism
_exptl_crystal_F_000 2480
_exptl_crystal_size_max 0.05
_exptl_crystal_size_mid 0.02
_exptl_crystal_size_min 0.01
_refine_diff_density_max 2.749
_refine_diff_density_min -3.715
_refine_diff_density_rms 0.268
_refine_ls_extinction_method none
_refine_ls_goodness_of_fit_ref 1.233
_refine_ls_hydrogen_treatment constr
_refine_ls_matrix_type full
_refine_ls_number_parameters 577
_refine_ls_number_reflns 11167
_refine_ls_number_restraints 9
_refine_ls_restrained_S_all 1.232
_refine_ls_R_factor_all 0.1644
_refine_ls_R_factor_gt 0.1059
_refine_ls_shift/su_max 0.17
_refine_ls_shift/su_mean 0.006
_refine_ls_structure_factor_coef Fsqd
_refine_ls_weighting_details 'calc w=1/[\s^2^(Fo^2^)+(0.2000P)^2^+0.0000P] where P=(Fo^2^+2Fc^2^)/3'
_refine_ls_weighting_scheme calc
_refine_ls_wR_factor_gt 0.3235
_refine_ls_wR_factor_ref 0.3689
_reflns_number_gt 6729
_reflns_number_total 11167
_reflns_threshold_expression >2sigma(I)
_cod_data_source_file c1dt11462j.txt
_cod_data_source_block zhou100k
_cod_database_code 7017800

loop_
_symmetry_equiv_pos_as_xyz
'x, y, z'
'-x, y+1/2, -z+1/2'
'-x, -y, -z'
'x, -y-1/2, z-1/2'

loop_
_atom_site_label
_atom_site_type_symbol
_atom_site_fract_x
_atom_site_fract_y
_atom_site_fract_z
_atom_site_U_iso_or_equiv
_atom_site_adp_type
_atom_site_occupancy
_atom_site_symmetry_multiplicity
_atom_site_calc_flag
_atom_site_refinement_flags
C1 C 0.3470(7) -0.0652(5) 0.4903(6) 0.021(2) Uani 1 1 d .
C2 C 0.3967(7) -0.1062(6) 0.4605(9) 0.037(3) Uani 1 1 d .
H2 H 0.3673 -0.1301 0.4129 0.044 Uiso 1 1 calc R
C3 C 0.4904(8) -0.1143(7) 0.4976(9) 0.043(3) Uani 1 1 d .
H3 H 0.5233 -0.1423 0.4752 0.051 Uiso 1 1 calc R
C4 C 0.5332(8) -0.0786(7) 0.5700(9) 0.041(3) Uani 1 1 d .
H4 H 0.5955 -0.0822 0.5966 0.049 Uiso 1 1 calc R
C5 C 0.4825(9) -0.0389(7) 0.6007(8) 0.041(3) Uani 1 1 d .
H5 H 0.5118 -0.0172 0.6499 0.049 Uiso 1 1 calc R
C6 C 0.3911(8) -0.0285(7) 0.5645(8) 0.040(3) Uani 1 1 d .
H6 H 0.3592 0.0008 0.5865 0.048 Uiso 1 1 calc R
C7 C 0.1881(6) 0.0161(5) 0.4783(7) 0.021(2) Uani 1 1 d .
C8 C 0.2186(8) 0.0796(6) 0.4595(8) 0.036(3) Uani 1 1 d .
H8 H 0.258 0.0805 0.4307 0.043 Uiso 1 1 calc R
C9 C 0.1912(8) 0.1400(6) 0.4829(9) 0.041(3) Uani 1 1 d .
H9 H 0.2122 0.1814 0.4703 0.049 Uiso 1 1 calc R
C10 C 0.1303(8) 0.1392(6) 0.5269(8) 0.038(3) Uani 1 1 d .
H10 H 0.113 0.18 0.5445 0.046 Uiso 1 1 calc R
C11 C 0.0978(8) 0.0785(6) 0.5429(7) 0.033(3) Uani 1 1 d .
H11 H 0.0557 0.0783 0.5691 0.04 Uiso 1 1 calc R
C12 C 0.1276(7) 0.0142(6) 0.5198(7) 0.025(2) Uani 1 1 d .
H12 H 0.1068 -0.0273 0.5324 0.03 Uiso 1 1 calc R
C13 C 0.1833(6) -0.1303(5) 0.4882(7) 0.020(2) Uani 1 1 d .
C14 C 0.2267(8) -0.1478(6) 0.5697(7) 0.032(3) Uani 1 1 d .
H14 H 0.2777 -0.1235 0.6011 0.038 Uiso 1 1 calc R
C15 C 0.1939(9) -0.2018(6) 0.6042(8) 0.034(3) Uani 1 1 d .
H15 H 0.2228 -0.2127 0.6585 0.041 Uiso 1 1 calc R
C16 C 0.1187(8) -0.2388(5) 0.5579(8) 0.032(3) Uani 1 1 d .
H16 H 0.0969 -0.2745 0.5808 0.038 Uiso 1 1 calc R
C17 C 0.0757(8) -0.2219(6) 0.4764(9) 0.035(3) Uani 1 1 d .
H17 H 0.0242 -0.2456 0.4448 0.042 Uiso 1 1 calc R
C18 C 0.1108(7) -0.1693(5) 0.4427(7) 0.026(2) Uani 1 1 d .
H18 H 0.0841 -0.1602 0.3877 0.031 Uiso 1 1 calc R
C19 C -0.0470(6) -0.0045(5) 0.2229(6) 0.0171(19) Uani 1 1 d .
C20 C -0.0190(7) 0.0341(5) 0.2948(7) 0.024(2) Uani 1 1 d .
H20 H 0.0322 0.0209 0.3379 0.028 Uiso 1 1 calc R
C21 C -0.0676(8) 0.0920(6) 0.3019(8) 0.032(3) Uani 1 1 d .
H21 H -0.0496 0.1177 0.3493 0.038 Uiso 1 1 calc R
C22 C -0.1443(7) 0.1104(6) 0.2356(8) 0.031(3) Uani 1 1 d .
H22 H -0.1766 0.1495 0.2391 0.037 Uiso 1 1 calc R
C23 C -0.1721(8) 0.0738(5) 0.1681(8) 0.028(2) Uani 1 1 d .
H23 H -0.224 0.0871 0.1257 0.034 Uiso 1 1 calc R
C24 C -0.1244(6) 0.0156(5) 0.1598(6) 0.020(2) Uani 1 1 d .
H24 H -0.1446 -0.0096 0.1121 0.024 Uiso 1 1 calc R
C25 C -0.0479(6) -0.1506(5) 0.2363(6) 0.0163(19) Uani 1 1 d .
C26 C -0.1284(7) -0.1421(6) 0.2525(7) 0.026(2) Uani 1 1 d .
H26 H -0.1492 -0.098 0.2558 0.031 Uiso 1 1 calc R
C27 C -0.1774(7) -0.1971(6) 0.2637(8) 0.031(3) Uani 1 1 d .
H27 H -0.231 -0.1902 0.2738 0.037 Uiso 1 1 calc R
C28 C -0.1461(8) -0.2628(6) 0.2599(7) 0.034(3) Uani 1 1 d .
H28 H -0.178 -0.3003 0.2685 0.04 Uiso 1 1 calc R
C29 C -0.0704(9) -0.2722(6) 0.2441(8) 0.037(3) Uani 1 1 d .
H29 H -0.0514 -0.3167 0.24 0.045 Uiso 1 1 calc R
C30 C -0.0181(8) -0.2175(5) 0.2331(8) 0.033(3) Uani 1 1 d .
H30 H 0.0357 -0.2256 0.2239 0.039 Uiso 1 1 calc R
C31 C 0.0029(6) -0.0903(5) 0.1113(6) 0.020(2) Uani 1 1 d .
C32 C -0.0743(7) -0.1230(5) 0.0560(7) 0.027(2) Uani 1 1 d .
H32 H -0.1184 -0.1398 0.075 0.032 Uiso 1 1 calc R
C33 C -0.0868(7) -0.1308(6) -0.0246(7) 0.027(2) Uani 1 1 d .
H33 H -0.1386 -0.1519 -0.0599 0.032 Uiso 1 1 calc R
C34 C -0.0172(8) -0.1054(6) -0.0526(7) 0.032(3) Uani 1 1 d .
H34 H -0.0237 -0.1089 -0.1069 0.038 Uiso 1 1 calc R
C35 C 0.0576(7) -0.0765(5) 0.0008(6) 0.023(2) Uani 1 1 d .
H35 H 0.1039 -0.0622 -0.0169 0.027 Uiso 1 1 calc R
C36 C 0.0677(6) -0.0671(5) 0.0825(6) 0.023(2) Uani 1 1 d .
H36 H 0.1188 -0.045 0.1172 0.028 Uiso 1 1 calc R
C37 C 0.3536(6) 0.0419(6) 0.0703(7) 0.026(2) Uani 1 1 d .
C38 C 0.3395(7) 0.0452(7) -0.0138(7) 0.033(3) Uani 1 1 d .
H38 H 0.3406 0.0054 -0.0425 0.04 Uiso 1 1 calc R
C39 C 0.3241(7) 0.1076(7) -0.0526(8) 0.035(3) Uani 1 1 d .
H39 H 0.3156 0.1094 -0.1075 0.042 Uiso 1 1 calc R
C40 C 0.3209(8) 0.1673(7) -0.0125(9) 0.042(3) Uani 1 1 d .
H40 H 0.3108 0.209 -0.0395 0.051 Uiso 1 1 calc R
C41 C 0.3329(10) 0.1641(6) 0.0690(9) 0.042(3) Uani 1 1 d .
H41 H 0.3297 0.2041 0.0964 0.051 Uiso 1 1 calc R
C42 C 0.3495(8) 0.1035(7) 0.1099(8) 0.040(3) Uani 1 1 d .
H42 H 0.3583 0.103 0.1648 0.048 Uiso 1 1 calc R
C43 C 0.4951(7) -0.0337(7) 0.1862(7) 0.051(4) Uani 1 1 d D
C44 C 0.5517(8) 0.0205(9) 0.1795(8) 0.084(7) Uani 1 1 d D
H44 H 0.5308 0.0574 0.1447 0.101 Uiso 1 1 calc R
C45 C 0.6436(9) 0.0131(13) 0.2312(9) 0.152(15) Uani 1 1 d D
H45 H 0.6843 0.0476 0.231 0.182 Uiso 1 1 calc R
C46 C 0.6771(13) -0.0435(12) 0.2829(11) 0.135(14) Uani 1 1 d D
H46 H 0.7387 -0.046 0.313 0.162 Uiso 1 1 calc R
C47 C 0.6196(10) -0.0958(11) 0.2898(11) 0.125(12) Uani 1 1 d D
H47 H 0.641 -0.1326 0.3249 0.15 Uiso 1 1 calc R
C48 C 0.5271(10) -0.0897(7) 0.2404(8) 0.071(6) Uani 1 1 d D
H48 H 0.4862 -0.123 0.2435 0.086 Uiso 1 1 calc R
C49 C 0.3690(6) -0.1052(6) 0.0559(7) 0.025(2) Uani 1 1 d .
C50 C 0.4368(7) -0.1109(6) 0.0190(8) 0.033(3) Uani 1 1 d .
H50 H 0.4848 -0.08 0.0321 0.04 Uiso 1 1 calc R
C51 C 0.4301(8) -0.1618(6) -0.0353(7) 0.031(3) Uani 1 1 d .
H51 H 0.4756 -0.1672 -0.0573 0.037 Uiso 1 1 calc R
C52 C 0.3566(7) -0.2055(6) -0.0580(7) 0.029(2) Uani 1 1 d .
H52 H 0.3517 -0.2388 -0.097 0.035 Uiso 1 1 calc R
C53 C 0.2908(7) -0.2006(6) -0.0242(7) 0.031(3) Uani 1 1 d .
H53 H 0.2415 -0.2303 -0.0399 0.037 Uiso 1 1 calc R
C54 C 0.2987(7) -0.1505(5) 0.0342(7) 0.026(2) Uani 1 1 d .
H54 H 0.2553 -0.1479 0.0588 0.031 Uiso 1 1 calc R
C55 C 0.5285(15) 0.2252(9) 0.3404(12) 0.083(6) Uani 1 1 d .
H55A H 0.558 0.2679 0.3629 0.099 Uiso 1 1 calc R
H55B H 0.5512 0.1897 0.3808 0.099 Uiso 1 1 calc R
Cl1 Cl 0.5526(4) 0.2043(5) 0.2534(4) 0.131(3) Uani 1 1 d .
Cl2 Cl 0.4081(4) 0.2336(2) 0.3141(3) 0.0836(15) Uani 1 1 d .
Cu1 Cu 0.16730(7) -0.06952(6) 0.30251(7) 0.0173(3) Uani 1 1 d .
Cu2 Cu 0.29302(9) -0.05187(7) 0.20648(9) 0.0277(4) Uani 1 1 d .
I1 I 0.25610(8) -0.16360(6) 0.25317(6) 0.0591(4) Uani 1 1 d .
I2 I 0.22784(6) 0.04744(5) 0.25729(6) 0.0446(3) Uani 1 1 d .
P1 P 0.22307(16) -0.06159(13) 0.43970(17) 0.0191(6) Uani 1 1 d .
P2 P 0.02023(16) -0.07980(13) 0.21907(16) 0.0174(5) Uani 1 1 d .
P3 P 0.37448(17) -0.03684(16) 0.12839(18) 0.0256(6) Uani 1 1 d .

loop_
_atom_site_aniso_label
_atom_site_aniso_U_11
_atom_site_aniso_U_22
_atom_site_aniso_U_33
_atom_site_aniso_U_23
_atom_site_aniso_U_13
_atom_site_aniso_U_12
C1 0.020(5) 0.026(5) 0.020(5) 0.003(4) 0.012(4) -0.003(4)
C2 0.018(5) 0.035(6) 0.055(8) -0.011(6) 0.011(5) 0.001(5)
C3 0.016(5) 0.056(8) 0.050(8) -0.005(7) 0.003(5) 0.001(5)
C4 0.017(5) 0.053(8) 0.049(8) 0.010(7) 0.006(5) -0.005(5)
C5 0.035(6) 0.052(8) 0.025(7) -0.005(6) -0.002(5) -0.003(6)
C6 0.023(5) 0.062(8) 0.034(7) -0.007(6) 0.009(5) 0.004(6)
C7 0.008(4) 0.023(5) 0.031(6) -0.013(4) 0.004(4) -0.003(4)
C8 0.035(6) 0.030(6) 0.054(8) -0.015(6) 0.028(6) -0.002(5)
C9 0.034(6) 0.026(6) 0.069(10) -0.014(6) 0.027(7) -0.002(5)
C10 0.042(7) 0.026(6) 0.036(7) -0.020(5) -0.001(6) 0.018(5)
C11 0.030(6) 0.046(7) 0.027(6) -0.002(6) 0.014(5) 0.017(5)
C12 0.019(5) 0.033(6) 0.025(6) 0.005(5) 0.011(4) 0.008(4)
C13 0.017(4) 0.023(5) 0.024(5) -0.001(4) 0.012(4) 0.003(4)
C14 0.036(6) 0.038(6) 0.027(6) -0.015(5) 0.017(5) 0.005(5)
C15 0.052(7) 0.030(6) 0.029(7) -0.001(5) 0.024(6) 0.006(5)
C16 0.044(7) 0.019(5) 0.043(8) 0.006(5) 0.028(6) 0.007(5)
C17 0.024(5) 0.026(6) 0.061(9) 0.003(6) 0.021(6) 0.001(4)
C18 0.022(5) 0.025(5) 0.029(6) 0.009(5) 0.007(5) 0.003(4)
C19 0.016(4) 0.019(4) 0.020(5) 0.006(4) 0.012(4) 0.002(4)
C20 0.017(4) 0.026(5) 0.031(6) -0.014(5) 0.013(4) -0.004(4)
C21 0.039(6) 0.021(5) 0.043(7) -0.008(5) 0.025(6) 0.002(5)
C22 0.027(5) 0.032(6) 0.039(7) 0.003(5) 0.019(5) 0.012(5)
C23 0.029(5) 0.025(5) 0.033(6) -0.002(5) 0.015(5) 0.009(4)
C24 0.021(5) 0.024(5) 0.017(5) 0.006(4) 0.010(4) 0.001(4)
C25 0.015(4) 0.019(4) 0.014(5) -0.002(4) 0.004(4) -0.007(4)
C26 0.023(5) 0.029(5) 0.031(6) -0.001(5) 0.018(5) 0.001(4)
C27 0.022(5) 0.034(6) 0.041(7) -0.005(5) 0.017(5) 0.007(5)
C28 0.040(6) 0.029(6) 0.030(7) 0.001(5) 0.011(5) -0.009(5)
C29 0.047(7) 0.021(5) 0.049(8) 0.000(5) 0.025(7) -0.003(5)
C30 0.037(6) 0.019(5) 0.048(8) -0.001(5) 0.022(6) 0.009(4)
C31 0.017(4) 0.025(5) 0.019(5) 0.002(4) 0.007(4) 0.012(4)
C32 0.020(5) 0.029(5) 0.031(6) -0.013(5) 0.007(4) 0.006(4)
C33 0.022(5) 0.031(6) 0.021(6) -0.004(5) 0.000(4) 0.005(4)
C34 0.038(6) 0.026(5) 0.022(6) -0.003(5) -0.001(5) 0.015(5)
C35 0.025(5) 0.029(5) 0.023(5) 0.006(5) 0.019(4) 0.013(4)
C36 0.014(4) 0.034(6) 0.018(5) -0.005(5) 0.003(4) 0.010(4)
C37 0.012(4) 0.038(6) 0.032(6) -0.011(5) 0.012(4) -0.007(4)
C38 0.021(5) 0.058(8) 0.022(6) -0.006(6) 0.009(5) 0.000(5)
C39 0.021(5) 0.054(8) 0.027(6) 0.010(6) 0.003(5) 0.000(5)
C40 0.026(6) 0.051(8) 0.049(9) 0.004(7) 0.013(6) 0.002(6)
C41 0.055(8) 0.031(6) 0.049(9) -0.007(6) 0.030(7) -0.016(6)
C42 0.043(7) 0.049(7) 0.033(7) -0.012(6) 0.020(6) -0.025(6)
C43 0.019(5) 0.099(11) 0.030(7) -0.029(8) 0.003(5) 0.013(7)
C44 0.032(7) 0.19(2) 0.042(9) -0.031(12) 0.026(7) -0.035(10)
C45 0.024(8) 0.38(5) 0.059(13) -0.10(2) 0.030(9) -0.044(16)
C46 0.044(10) 0.29(4) 0.058(13) -0.112(19) 0.001(10) 0.065(16)
C47 0.066(12) 0.16(2) 0.091(16) -0.091(16) -0.053(12) 0.086(14)
C48 0.072(10) 0.077(11) 0.036(8) -0.031(8) -0.017(8) 0.056(9)
C49 0.017(4) 0.042(6) 0.021(5) -0.003(5) 0.014(4) -0.003(4)
C50 0.021(5) 0.043(7) 0.043(7) -0.005(6) 0.022(5) 0.000(5)
C51 0.033(6) 0.045(7) 0.024(6) -0.009(5) 0.022(5) 0.001(5)
C52 0.026(5) 0.030(6) 0.029(6) 0.003(5) 0.009(5) 0.005(5)
C53 0.026(5) 0.031(6) 0.034(7) 0.004(5) 0.010(5) -0.005(5)
C54 0.026(5) 0.030(5) 0.029(6) 0.009(5) 0.018(5) -0.001(4)
C55 0.122(18) 0.050(10) 0.071(13) 0.001(9) 0.027(13) -0.040(10)
Cl1 0.063(3) 0.259(9) 0.068(4) -0.047(5) 0.017(3) -0.049(4)
Cl2 0.079(3) 0.067(3) 0.085(4) 0.009(3) 0.004(3) 0.031(2)
Cu1 0.0146(5) 0.0223(6) 0.0168(6) -0.0029(5) 0.0079(5) 0.0011(5)
Cu2 0.0196(6) 0.0455(8) 0.0217(7) 0.0028(6) 0.0116(6) 0.0065(6)
I1 0.0747(8) 0.0598(7) 0.0436(6) -0.0004(5) 0.0218(5) 0.0152(5)
I2 0.0406(5) 0.0489(6) 0.0441(6) -0.0028(4) 0.0146(4) -0.0039(4)
P1 0.0148(11) 0.0238(13) 0.0199(14) -0.0039(11) 0.0076(10) -0.0007(10)
P2 0.0153(11) 0.0197(12) 0.0189(13) -0.0042(10) 0.0081(10) 0.0014(9)
P3 0.0154(12) 0.0435(16) 0.0206(15) -0.0011(13) 0.0097(11) 0.0012(11)

loop_
_atom_type_symbol
_atom_type_description
_atom_type_scat_dispersion_real
_atom_type_scat_dispersion_imag
_atom_type_scat_source
C C 0.0033 0.0016 'International Tables Vol C Tables 4.2.6.8 and 6.1.1.4'
H H 0 0 'International Tables Vol C Tables 4.2.6.8 and 6.1.1.4'
Cl Cl 0.1484 0.1585 'International Tables Vol C Tables 4.2.6.8 and 6.1.1.4'
Cu Cu 0.3201 1.2651 'International Tables Vol C Tables 4.2.6.8 and 6.1.1.4'
I I -0.4742 1.8119 'International Tables Vol C Tables 4.2.6.8 and 6.1.1.4'
P P 0.1023 0.0942 'International Tables Vol C Tables 4.2.6.8 and 6.1.1.4'

loop_
_geom_angle_atom_site_label_1
_geom_angle_atom_site_label_2
_geom_angle_atom_site_label_3
_geom_angle
C2 C1 C6 119.3(10)
C2 C1 P1 119.6(9)
C6 C1 P1 121.0(8)
C1 C2 C3 123.1(12)
C2 C3 C4 117.4(12)
C5 C4 C3 119.2(11)
C4 C5 C6 124.6(12)
C5 C6 C1 116.4(11)
C12 C7 C8 119.8(9)
C12 C7 P1 121.8(8)
C8 C7 P1 118.2(8)
C9 C8 C7 121.2(11)
C8 C9 C10 119.8(11)
C11 C10 C9 119.7(10)
C10 C11 C12 121.0(11)
C7 C12 C11 118.4(10)
C18 C13 C14 118.1(10)
C18 C13 P1 119.2(8)
C14 C13 P1 122.6(8)
C13 C14 C15 120.5(11)
C16 C15 C14 120.3(12)
C15 C16 C17 119.4(11)
C18 C17 C16 119.4(11)
C13 C18 C17 122.2(11)
C24 C19 C20 118.8(9)
C24 C19 P2 123.7(8)
C20 C19 P2 117.5(7)
C21 C20 C19 120.4(10)
C20 C21 C22 118.1(11)
C23 C22 C21 121.9(10)
C22 C23 C24 120.8(11)
C19 C24 C23 119.9(10)
C30 C25 C26 117.4(9)
C30 C25 P2 118.3(8)
C26 C25 P2 124.3(7)
C27 C26 C25 121.8(10)
C26 C27 C28 119.4(10)
C29 C28 C27 119.9(11)
C28 C29 C30 122.4(11)
C25 C30 C29 119.1(10)
C36 C31 C32 117.7(10)
C36 C31 P2 119.2(8)
C32 C31 P2 123.1(8)
C33 C32 C31 122.8(11)
C32 C33 C34 117.8(10)
C35 C34 C33 119.2(11)
C34 C35 C36 121.9(10)
C31 C36 C35 120.5(10)
C42 C37 C38 117.6(12)
C42 C37 P3 118.5(9)
C38 C37 P3 123.9(9)
C39 C38 C37 119.6(12)
C40 C39 C38 121.7(12)
C39 C40 C41 118.8(13)
C42 C41 C40 121.3(13)
C41 C42 C37 121.0(12)
C44 C43 C48 123.1(13)
C44 C43 P3 122.9(9)
C48 C43 P3 114.0(9)
C43 C44 C45 113.5(15)
C46 C45 C44 124.0(17)
C47 C46 C45 121.5(17)
C46 C47 C48 116.1(17)
C47 C48 C43 121.6(16)
C54 C49 C50 118.8(10)
C54 C49 P3 120.4(8)
C50 C49 P3 120.8(8)
C51 C50 C49 119.4(10)
C50 C51 C52 120.5(10)
C53 C52 C51 121.0(11)
C52 C53 C54 119.1(10)
C49 C54 C53 121.2(10)
Cl1 C55 Cl2 109.1(11)
P1 Cu1 P2 128.42(10)
P1 Cu1 I1 110.36(8)
P2 Cu1 I1 105.14(8)
P1 Cu1 I2 102.26(8)
P2 Cu1 I2 105.49(8)
I1 Cu1 I2 102.13(5)
P1 Cu1 Cu2 120.12(8)
P2 Cu1 Cu2 111.20(8)
I1 Cu1 Cu2 51.06(4)
I2 Cu1 Cu2 51.26(4)
P3 Cu2 I1 125.53(10)
P3 Cu2 I2 121.41(10)
I1 Cu2 I2 113.06(6)
P3 Cu2 Cu1 175.39(10)
I1 Cu2 Cu1 55.94(4)
I2 Cu2 Cu1 57.35(4)
Cu2 I1 Cu1 73.00(5)
Cu2 I2 Cu1 71.39(5)
C13 P1 C7 103.9(5)
C13 P1 C1 102.9(4)
C7 P1 C1 104.9(4)
C13 P1 Cu1 112.5(4)
C7 P1 Cu1 113.6(4)
C1 P1 Cu1 117.6(3)
C19 P2 C31 104.5(4)
C19 P2 C25 102.8(4)
C31 P2 C25 101.7(5)
C19 P2 Cu1 112.1(3)
C31 P2 Cu1 115.4(3)
C25 P2 Cu1 118.6(3)
C43 P3 C37 103.7(5)
C43 P3 C49 101.6(5)
C37 P3 C49 105.6(5)
C43 P3 Cu2 112.0(4)
C37 P3 Cu2 115.8(3)
C49 P3 Cu2 116.4(3)

loop_
_geom_bond_atom_site_label_1
_geom_bond_atom_site_label_2
_geom_bond_distance
C1 C2 1.348(15)
C1 C6 1.439(17)
C1 P1 1.839(10)
C2 C3 1.396(15)
C3 C4 1.404(19)
C4 C5 1.352(19)
C5 C6 1.368(17)
C7 C12 1.388(14)
C7 C8 1.412(16)
C7 P1 1.825(10)
C8 C9 1.367(16)
C9 C10 1.427(18)
C10 C11 1.358(18)
C11 C12 1.448(16)
C13 C18 1.373(14)
C13 C14 1.401(16)
C13 P1 1.816(10)
C14 C15 1.404(17)
C15 C16 1.382(18)
C16 C17 1.398(19)
C17 C18 1.393(15)
C19 C24 1.388(13)
C19 C20 1.408(14)
C19 P2 1.826(10)
C20 C21 1.395(14)
C21 C22 1.402(17)
C22 C23 1.326(17)
C23 C24 1.397(14)
C25 C30 1.395(14)
C25 C26 1.402(13)
C25 P2 1.840(9)
C26 C27 1.376(16)
C27 C28 1.385(16)
C28 C29 1.327(17)
C29 C30 1.403(16)
C31 C36 1.365(14)
C31 C32 1.415(14)
C31 P2 1.835(11)
C32 C33 1.375(16)
C33 C34 1.438(17)
C34 C35 1.347(16)
C35 C36 1.405(15)
C37 C42 1.403(16)
C37 C38 1.424(17)
C37 P3 1.814(12)
C38 C39 1.377(17)
C39 C40 1.373(19)
C40 C41 1.38(2)
C41 C42 1.362(18)
C43 C44 1.414(9)
C43 C48 1.423(9)
C43 P3 1.814(11)
C44 C45 1.421(9)
C45 C46 1.412(10)
C46 C47 1.397(10)
C47 C48 1.415(9)
C49 C54 1.361(14)
C49 C50 1.434(13)
C49 P3 1.830(11)
C50 C51 1.360(16)
C51 C52 1.379(16)
C52 C53 1.367(15)
C53 C54 1.395(16)
C55 Cl1 1.75(2)
C55 Cl2 1.79(2)
Cu1 P1 2.273(3)
Cu1 P2 2.275(3)
Cu1 I1 2.6331(15)
Cu1 I2 2.7003(15)
Cu1 Cu2 3.0396(18)
Cu2 P3 2.204(3)
Cu2 I1 2.4721(18)
Cu2 I2 2.5016(16)
